data_4512245
loop_
_publ_author_name
'Pi\~neiro-L\'opez, Luc\'ia'
'Arc\'is-Castillo, Zulema'
'Mu\~noz, M. Carmen'
'Real, Jos\'e A.'

_publ_section_title
;
 Clathration of Five-Membered Aromatic Rings in the Bimetallic Spin
 Crossover Metal--Organic Framework [Fe(TPT)2/3{MI(CN)2}2]&#x00B7;G (MI=
 Ag, Au)
;
_journal_issue 12
_journal_name_full 'Crystal Growth &amp; Design'
_journal_page_first 6311
_journal_paper_doi 10.1021/cg5010616
_journal_volume 14
_journal_year 2014
_chemical_formula_sum 'C24 H18 Au2 Fe N10'
_chemical_formula_weight 896.27
_chemical_name_systematic
;
 ?
;
_space_group_IT_number 166
_symmetry_cell_setting trigonal
_symmetry_space_group_name_Hall '-R 3 2"'
_symmetry_space_group_name_H-M 'R -3 m :H'
_atom_sites_solution_hydrogens geom
_atom_sites_solution_primary direct
_atom_sites_solution_secondary difmap
_audit_creation_method SHELXL-97
_cell_angle_alpha 90.00
_cell_angle_beta 90.00
_cell_angle_gamma 120.00
_cell_formula_units_Z 9
_cell_length_a 26.9010(14)
_cell_length_b 26.9010(14)
_cell_length_c 9.7742(8)
_cell_measurement_reflns_used 100
_cell_measurement_temperature 300(1)
_cell_measurement_theta_max 20
_cell_measurement_theta_min 12
_cell_volume 6125.6(7)
_computing_cell_refinement 'HKL DENZO'
_computing_data_collection COLLECT
_computing_data_reduction 'HKL DENZO and SCALEPACK'
_computing_structure_refinement 'SHELXL-97 (Sheldrick, 2008)'
_computing_structure_solution SHELXS-97
_diffrn_ambient_temperature 300(1)
_diffrn_measured_fraction_theta_full 0.991
_diffrn_measured_fraction_theta_max 0.901
_diffrn_radiation_monochromator graphite
_diffrn_radiation_source 'fine-focus sealed tube'
_diffrn_radiation_type MoK\a
_diffrn_radiation_wavelength 0.71069
_diffrn_reflns_av_R_equivalents 0.0426
_diffrn_reflns_av_sigmaI/netI 0.0333
_diffrn_reflns_limit_h_max 36
_diffrn_reflns_limit_h_min -35
_diffrn_reflns_limit_k_max 38
_diffrn_reflns_limit_k_min -32
_diffrn_reflns_limit_l_max 13
_diffrn_reflns_limit_l_min -13
_diffrn_reflns_number 9023
_diffrn_reflns_theta_full 25.00
_diffrn_reflns_theta_max 30.72
_diffrn_reflns_theta_min 3.11
_exptl_absorpt_coefficient_mu 11.309
_exptl_absorpt_correction_T_max 0.6017
_exptl_absorpt_correction_T_min 0.3976
_exptl_absorpt_correction_type empirical
_exptl_absorpt_process_details 'Empirical absorption correction:XABS2'
_exptl_crystal_colour red
_exptl_crystal_density_diffrn 2.187
_exptl_crystal_density_method 'not measured'
_exptl_crystal_description prismatic
_exptl_crystal_F_000 3744
_exptl_crystal_size_max 0.10
_exptl_crystal_size_mid 0.10
_exptl_crystal_size_min 0.05
_refine_diff_density_max 1.491
_refine_diff_density_min -1.031
_refine_diff_density_rms 0.158
_refine_ls_extinction_method none
_refine_ls_goodness_of_fit_ref 0.968
_refine_ls_hydrogen_treatment mixed
_refine_ls_matrix_type full
_refine_ls_number_parameters 95
_refine_ls_number_reflns 2027
_refine_ls_number_restraints 0
_refine_ls_restrained_S_all 0.968
_refine_ls_R_factor_all 0.0572
_refine_ls_R_factor_gt 0.0405
_refine_ls_shift/su_max 0.041
_refine_ls_shift/su_mean 0.019
_refine_ls_structure_factor_coef Fsqd
_refine_ls_weighting_details 'calc w=1/[\s^2^(Fo^2^)+(0.0641P)^2^+71.2422P] where P=(Fo^2^+2Fc^2^)/3'
_refine_ls_weighting_scheme calc
_refine_ls_wR_factor_gt 0.1067
_refine_ls_wR_factor_ref 0.1198
_reflns_number_gt 1575
_reflns_number_total 2027
_reflns_threshold_expression >2sigma(I)
_cod_data_source_file cg5010616_si_008.cif
_cod_data_source_block shelxl
_cod_depositor_comments 'Adding full bibliography for 4512243--4512254.cif.'
_cod_original_sg_symbol_H-M R-3m
_cod_database_code 4512245

loop_
_symmetry_equiv_pos_as_xyz
'x, y, z'
'-y, x-y, z'
'-x+y, -x, z'
'x-y, -y, -z'
'-x, -x+y, -z'
'y, x, -z'
'x+2/3, y+1/3, z+1/3'
'-y+2/3, x-y+1/3, z+1/3'
'-x+y+2/3, -x+1/3, z+1/3'
'x-y+2/3, -y+1/3, -z+1/3'
'-x+2/3, -x+y+1/3, -z+1/3'
'y+2/3, x+1/3, -z+1/3'
'x+1/3, y+2/3, z+2/3'
'-y+1/3, x-y+2/3, z+2/3'
'-x+y+1/3, -x+2/3, z+2/3'
'x-y+1/3, -y+2/3, -z+2/3'
'-x+1/3, -x+y+2/3, -z+2/3'
'y+1/3, x+2/3, -z+2/3'
'-x, -y, -z'
'y, -x+y, -z'
'x-y, x, -z'
'-x+y, y, z'
'x, x-y, z'
'-y, -x, z'
'-x+2/3, -y+1/3, -z+1/3'
'y+2/3, -x+y+1/3, -z+1/3'
'x-y+2/3, x+1/3, -z+1/3'
'-x+y+2/3, y+1/3, z+1/3'
'x+2/3, x-y+1/3, z+1/3'
'-y+2/3, -x+1/3, z+1/3'
'-x+1/3, -y+2/3, -z+2/3'
'y+1/3, -x+y+2/3, -z+2/3'
'x-y+1/3, x+2/3, -z+2/3'
'-x+y+1/3, y+2/3, z+2/3'
'x+1/3, x-y+2/3, z+2/3'
'-y+1/3, -x+2/3, z+2/3'

loop_
_atom_site_label
_atom_site_type_symbol
_atom_site_fract_x
_atom_site_fract_y
_atom_site_fract_z
_atom_site_U_iso_or_equiv
_atom_site_adp_type
_atom_site_occupancy
_atom_site_symmetry_multiplicity
_atom_site_calc_flag
_atom_site_refinement_flags
Au1 Au 0.6667 0.039930(15) 0.3333 0.05693(18) Uani 1 2 d S
Fe2 Fe 0.5000 0.0000 0.0000 0.0312(3) Uani 1 4 d S
N1 N 0.54715(15) 0.0943(3) 0.0002(8) 0.0410(16) Uani 1 2 d S
N2 N 0.5580(2) -0.0008(2) 0.1521(6) 0.0483(13) Uani 1 1 d .
N3 N 0.69609(14) 0.30391(14) -0.0004(7) 0.0355(14) Uani 1 2 d S
C1 C 0.6044(3) 0.1240(3) -0.0002(8) 0.0489(16) Uani 1 1 d .
H1 H 0.6242 0.1039 -0.0003 0.041(16) Uiso 1 1 calc R
C2 C 0.6356(3) 0.1835(3) -0.0003(8) 0.0500(16) Uani 1 1 d .
H2 H 0.6755 0.2027 -0.0003 0.060 Uiso 1 1 calc R
C3 C 0.60680(18) 0.2136(4) -0.0005(9) 0.0374(16) Uani 1 2 d S
C4 C 0.63860(16) 0.2772(3) -0.0015(8) 0.0358(16) Uani 1 2 d S
C5 C 0.5971(3) 0.0103(3) 0.2178(8) 0.0492(16) Uani 1 1 d .
N4 N 0.8012(5) 0.1988(5) 0.074(3) 0.147(7) Uani 1 2 d S
C6 C 0.7492(9) 0.2029(9) 0.257(3) 0.192(10) Uani 1 1 d .
H6 H 0.7195 0.1911 0.3202 0.230 Uiso 1 1 calc R
C7 C 0.7513(9) 0.1710(10) 0.138(3) 0.174(8) Uani 1 1 d .
H7 H 0.7211 0.1355 0.1109 0.209 Uiso 1 1 calc R

loop_
_atom_site_aniso_label
_atom_site_aniso_U_11
_atom_site_aniso_U_22
_atom_site_aniso_U_33
_atom_site_aniso_U_23
_atom_site_aniso_U_13
_atom_site_aniso_U_12
Au1 0.0394(2) 0.0522(2) 0.0749(3) -0.01473(9) -0.02947(18) 0.01971(11)
Fe2 0.0229(5) 0.0278(7) 0.0445(8) -0.0146(6) -0.0073(3) 0.0139(4)
N1 0.030(2) 0.031(3) 0.062(4) -0.015(3) -0.0075(16) 0.0154(17)
N2 0.037(3) 0.048(3) 0.057(3) -0.015(3) -0.016(2) 0.019(2)
N3 0.030(2) 0.030(2) 0.048(4) -0.0003(13) 0.0003(13) 0.015(3)
C1 0.032(3) 0.031(3) 0.084(5) -0.005(3) 0.005(3) 0.016(2)
C2 0.031(3) 0.028(3) 0.086(5) 0.000(3) 0.005(3) 0.012(2)
C3 0.034(3) 0.032(4) 0.046(4) -0.004(3) -0.0020(16) 0.0161(19)
C4 0.034(3) 0.027(4) 0.044(4) -0.001(3) -0.0003(15) 0.0134(18)
C5 0.037(3) 0.049(4) 0.059(4) -0.016(3) -0.019(3) 0.019(3)
N4 0.117(9) 0.117(9) 0.150(17) 0.000(7) 0.000(7) 0.017(12)
C6 0.19(2) 0.147(17) 0.20(2) 0.012(17) 0.021(16) 0.053(16)
C7 0.127(15) 0.140(16) 0.20(2) 0.035(15) 0.012(16) 0.023(13)

loop_
_atom_type_symbol
_atom_type_description
_atom_type_scat_dispersion_real
_atom_type_scat_dispersion_imag
_atom_type_scat_source
C C 0.0033 0.0016 'International Tables Vol C Tables 4.2.6.8 and 6.1.1.4'
H H 0.0000 0.0000 'International Tables Vol C Tables 4.2.6.8 and 6.1.1.4'
N N 0.0061 0.0033 'International Tables Vol C Tables 4.2.6.8 and 6.1.1.4'
Fe Fe 0.3463 0.8444 'International Tables Vol C Tables 4.2.6.8 and 6.1.1.4'
Au Au -2.0133 8.8022 'International Tables Vol C Tables 4.2.6.8 and 6.1.1.4'

loop_
_geom_angle_atom_site_label_1
_geom_angle_atom_site_label_2
_geom_angle_atom_site_label_3
_geom_angle
_geom_angle_site_symmetry_1
_geom_angle_site_symmetry_3
C5 Au1 C5 172.0(4) . 17_655
N2 Fe2 N2 93.1(3) . 22_655
N2 Fe2 N2 180.0(4) . 19_655
N2 Fe2 N2 86.9(3) 22_655 19_655
N2 Fe2 N2 86.9(3) . 4
N2 Fe2 N2 180.0(3) 22_655 4
N2 Fe2 N2 93.1(3) 19_655 4
N2 Fe2 N1 89.6(2) . 19_655
N2 Fe2 N1 89.5(2) 22_655 19_655
N2 Fe2 N1 90.4(2) 19_655 19_655
N2 Fe2 N1 90.5(2) 4 19_655
N2 Fe2 N1 90.4(2) . .
N2 Fe2 N1 90.5(2) 22_655 .
N2 Fe2 N1 89.6(2) 19_655 .
N2 Fe2 N1 89.5(2) 4 .
N1 Fe2 N1 180.0(2) 19_655 .
C1 N1 C1 117.5(7) . 22_655
C1 N1 Fe2 121.3(4) . .
C1 N1 Fe2 121.3(4) 22_655 .
C5 N2 Fe2 164.2(6) . .
C4 N3 C4 115.3(8) 2_655 .
N1 C1 C2 122.9(6) . .
N1 C1 H1 118.5 . .
C2 C1 H1 118.5 . .
C3 C2 C1 119.1(6) . .
C3 C2 H2 120.5 . .
C1 C2 H2 120.5 . .
C2 C3 C2 118.5(8) 22_655 .
C2 C3 C4 120.7(4) 22_655 .
C2 C3 C4 120.7(4) . .
N3 C4 N3 124.7(8) 3_665 .
N3 C4 C3 117.7(4) 3_665 .
N3 C4 C3 117.7(4) . .
N2 C5 Au1 172.4(6) . .
C7 N4 C7 104(3) 24_665 .
C6 C6 C7 106.0(11) 24_665 .
C6 C6 H6 127.0 24_665 .
C7 C6 H6 127.0 . .
N4 C7 C6 112(2) . .
N4 C7 H7 124.1 . .
C6 C7 H7 124.1 . .

loop_
_geom_bond_atom_site_label_1
_geom_bond_atom_site_label_2
_geom_bond_distance
_geom_bond_site_symmetry_2
Au1 C5 1.979(6) .
Au1 C5 1.979(6) 17_655
Fe2 N2 2.163(5) .
Fe2 N2 2.163(5) 22_655
Fe2 N2 2.163(5) 19_655
Fe2 N2 2.163(5) 4
Fe2 N1 2.197(7) 19_655
Fe2 N1 2.197(7) .
N1 C1 1.333(7) .
N1 C1 1.333(7) 22_655
N2 C5 1.139(8) .
N3 C4 1.340(5) 2_655
N3 C4 1.340(5) .
C1 C2 1.387(8) .
C1 H1 0.9300 .
C2 C3 1.372(8) .
C2 H2 0.9300 .
C3 C2 1.372(8) 22_655
C3 C4 1.482(11) .
C4 N3 1.340(5) 3_665
N4 C7 1.32(2) 24_665
N4 C7 1.32(2) .
C6 C6 1.29(4) 24_665
C6 C7 1.46(3) .
C6 H6 0.9300 .
C7 H7 0.9300 .
